data_4303981
loop_
_publ_author_name
'Alexander Falber'
'Louis Todaro'
'Israel Goldberg'
'Michael V. Favilla'
'Charles Michael Drain'

_publ_section_title
;
Routes to New Hafnium(IV) Tetraaryl Porphyrins and Crystal Structures of
Unusual Phosphate-, Sulfate-, and Peroxide-Bridged Dimers
;
_journal_name_full 'Inorganic Chemistry'
_journal_page_first 454
_journal_page_last 467
_journal_paper_doi 10.1021/ic700840j
_journal_volume 47
_journal_year 2008
_chemical_formula_sum 'C54 H41 Hf N5 O4'
_chemical_formula_weight 1002.41
_chemical_name_systematic
;
 ?
;
_space_group_IT_number 14
_symmetry_cell_setting monoclinic
_symmetry_space_group_name_Hall '-P 2ybc'
_symmetry_space_group_name_H-M 'P 1 21/c 1'
_atom_sites_solution_hydrogens geom
_atom_sites_solution_primary direct
_atom_sites_solution_secondary difmap
_audit_creation_method SHELXL-97
_cell_angle_alpha 90.00
_cell_angle_beta 94.74(3)
_cell_angle_gamma 90.00
_cell_formula_units_Z 4
_cell_length_a 14.056(3)
_cell_length_b 19.193(4)
_cell_length_c 16.056(3)
_cell_measurement_temperature 100(2)
_cell_volume 4316.7(15)
_computing_cell_refinement 'Bruker XSCANS'
_computing_data_collection 'Bruker XSCANS'
_computing_data_reduction 'Bruker SHELXTL'
_computing_molecular_graphics 'Bruker SHELXTL'
_computing_publication_material 'Bruker SHELXTL'
_computing_structure_refinement 'SHELXL-97 (Sheldrick, 1997)'
_computing_structure_solution 'SHELXS-97 (Sheldrick, 1990)'
_diffrn_ambient_temperature 100(2)
_diffrn_measured_fraction_theta_full 0.997
_diffrn_measured_fraction_theta_max 0.997
_diffrn_measurement_device_type 'Bruker-Nonius KappaCCD'
_diffrn_measurement_method '\w scans'
_diffrn_radiation_monochromator graphite
_diffrn_radiation_source 'fine-focus sealed tube'
_diffrn_radiation_type MoK\a
_diffrn_radiation_wavelength 0.71073
_diffrn_reflns_av_R_equivalents 0.0477
_diffrn_reflns_av_sigmaI/netI 0.0447
_diffrn_reflns_limit_h_max 18
_diffrn_reflns_limit_h_min -11
_diffrn_reflns_limit_k_max 23
_diffrn_reflns_limit_k_min -24
_diffrn_reflns_limit_l_max 20
_diffrn_reflns_limit_l_min -20
_diffrn_reflns_number 34675
_diffrn_reflns_theta_full 27.49
_diffrn_reflns_theta_max 27.49
_diffrn_reflns_theta_min 1.80
_exptl_absorpt_coefficient_mu 2.472
_exptl_absorpt_correction_T_max 0.8082
_exptl_absorpt_correction_T_min 0.6377
_exptl_absorpt_correction_type integration
_exptl_absorpt_process_details numerical
_exptl_crystal_density_diffrn 1.542
_exptl_crystal_density_method 'not measured'
_exptl_crystal_F_000 2016
_exptl_crystal_size_max 0.20
_exptl_crystal_size_mid 0.20
_exptl_crystal_size_min 0.09
_refine_diff_density_max 0.968
_refine_diff_density_min -0.905
_refine_diff_density_rms 0.129
_refine_ls_extinction_method none
_refine_ls_goodness_of_fit_ref 1.056
_refine_ls_hydrogen_treatment constr
_refine_ls_matrix_type full
_refine_ls_number_parameters 581
_refine_ls_number_reflns 9879
_refine_ls_number_restraints 0
_refine_ls_restrained_S_all 1.056
_refine_ls_R_factor_all 0.0519
_refine_ls_R_factor_gt 0.0378
_refine_ls_shift/su_max 0.001
_refine_ls_shift/su_mean 0.000
_refine_ls_structure_factor_coef Fsqd
_refine_ls_weighting_details 'calc w=1/[\s^2^(Fo^2^)+(0.0366P)^2^+12.8815P] where P=(Fo^2^+2Fc^2^)/3'
_refine_ls_weighting_scheme calc
_refine_ls_wR_factor_gt 0.0872
_refine_ls_wR_factor_ref 0.0939
_reflns_number_gt 8109
_reflns_number_total 9879
_reflns_threshold_expression >2sigma(I)
_cod_data_source_file ic700840j-file007.cif
_cod_data_source_block x1595l
_cod_depositor_comments
;
The following automatic conversions were performed:
'_symmetry_cell_setting' value 'Monoclinic' changed to 'monoclinic'
according to '/home/saulius/struct/CIF-dictionaries/cif_core.dic'
dictionary named 'cif_core.dic' version 2.4.1 from 2010-06-29.

Automatic conversion script
Id: cif_fix_enum 1527 2010-12-29 10:47:43Z saulius 
;
_cod_database_code 4303981

loop_
_symmetry_equiv_pos_as_xyz
'x, y, z'
'-x, y+1/2, -z+1/2'
'-x, -y, -z'
'x, -y-1/2, z-1/2'

loop_
_atom_site_label
_atom_site_type_symbol
_atom_site_fract_x
_atom_site_fract_y
_atom_site_fract_z
_atom_site_U_iso_or_equiv
_atom_site_adp_type
_atom_site_occupancy
_atom_site_symmetry_multiplicity
_atom_site_calc_flag
_atom_site_refinement_flags
_atom_site_disorder_assembly
_atom_site_disorder_group
Hf Hf 0.473934(11) 0.076865(8) 0.478744(10) 0.01734(6) Uani 1 1 d . . .
N1 N 0.3903(2) 0.09145(18) 0.3556(2) 0.0216(7) Uani 1 1 d . . .
N2 N 0.5780(2) 0.14129(17) 0.4109(2) 0.0207(7) Uani 1 1 d . . .
N3 N 0.5260(3) 0.15263(17) 0.5775(2) 0.0214(7) Uani 1 1 d . . .
N4 N 0.3339(2) 0.11602(17) 0.5202(2) 0.0206(7) Uani 1 1 d . . .
C1 C 0.2944(3) 0.0752(2) 0.3399(3) 0.0227(8) Uani 1 1 d . . .
C2 C 0.2727(3) 0.0635(2) 0.2523(3) 0.0297(10) Uani 1 1 d . . .
H2A H 0.2123 0.0510 0.2255 0.036 Uiso 1 1 calc R . .
C3 C 0.3540(3) 0.0737(2) 0.2148(3) 0.0284(9) Uani 1 1 d . . .
H3A H 0.3615 0.0693 0.1567 0.034 Uiso 1 1 calc R . .
C4 C 0.4271(3) 0.0923(2) 0.2786(3) 0.0233(9) Uani 1 1 d . . .
C5 C 0.5199(3) 0.1132(2) 0.2646(2) 0.0231(9) Uani 1 1 d . . .
C6 C 0.5874(3) 0.1385(2) 0.3256(2) 0.0204(8) Uani 1 1 d . . .
C7 C 0.6782(3) 0.1681(2) 0.3083(3) 0.0254(9) Uani 1 1 d . . .
H7A H 0.7021 0.1725 0.2549 0.030 Uiso 1 1 calc R . .
C8 C 0.7229(3) 0.1885(2) 0.3823(3) 0.0246(9) Uani 1 1 d . . .
H8A H 0.7833 0.2108 0.3904 0.030 Uiso 1 1 calc R . .
C9 C 0.6614(3) 0.1701(2) 0.4463(2) 0.0202(8) Uani 1 1 d . . .
C10 C 0.6842(3) 0.1823(2) 0.5317(3) 0.0213(8) Uani 1 1 d . . .
C11 C 0.6200(3) 0.1727(2) 0.5926(3) 0.0220(8) Uani 1 1 d . . .
C12 C 0.6396(3) 0.1891(2) 0.6798(3) 0.0254(9) Uani 1 1 d . . .
H12A H 0.6997 0.2020 0.7069 0.031 Uiso 1 1 calc R . .
C13 C 0.5564(3) 0.1827(2) 0.7159(3) 0.0249(9) Uani 1 1 d . . .
H13A H 0.5469 0.1914 0.7728 0.030 Uiso 1 1 calc R . .
C14 C 0.4854(3) 0.1606(2) 0.6526(2) 0.0218(8) Uani 1 1 d . . .
C15 C 0.3882(3) 0.1529(2) 0.6637(2) 0.0204(8) Uani 1 1 d . . .
C16 C 0.3187(3) 0.1336(2) 0.6014(2) 0.0201(8) Uani 1 1 d . . .
C17 C 0.2193(3) 0.1258(2) 0.6147(3) 0.0250(9) Uani 1 1 d . . .
H17A H 0.1903 0.1352 0.6649 0.030 Uiso 1 1 calc R . .
C18 C 0.1749(3) 0.1023(2) 0.5418(3) 0.0262(9) Uani 1 1 d . . .
H18A H 0.1090 0.0914 0.5316 0.031 Uiso 1 1 calc R . .
C19 C 0.2461(3) 0.0972(2) 0.4827(3) 0.0232(9) Uani 1 1 d . . .
C20 C 0.2266(3) 0.0765(2) 0.3991(3) 0.0222(8) Uani 1 1 d . . .
C21 C 0.5480(3) 0.1117(2) 0.1764(3) 0.0242(9) Uani 1 1 d . . .
C22 C 0.5106(3) 0.1587(2) 0.1162(3) 0.0275(9) Uani 1 1 d . . .
H22A H 0.4653 0.1925 0.1306 0.033 Uiso 1 1 calc R . .
C23 C 0.5387(3) 0.1567(3) 0.0352(3) 0.0319(10) Uani 1 1 d . . .
H23A H 0.5128 0.1895 -0.0048 0.038 Uiso 1 1 calc R . .
C24 C 0.6039(4) 0.1077(3) 0.0119(3) 0.0354(11) Uani 1 1 d . . .
C25 C 0.6426(4) 0.0615(3) 0.0726(3) 0.0349(11) Uani 1 1 d . . .
H25A H 0.6881 0.0279 0.0581 0.042 Uiso 1 1 calc R . .
C26 C 0.6155(3) 0.0637(2) 0.1541(3) 0.0306(10) Uani 1 1 d . . .
H26A H 0.6435 0.0323 0.1948 0.037 Uiso 1 1 calc R . .
C27 C 0.6353(4) 0.1062(3) -0.0754(3) 0.0496(14) Uani 1 1 d . . .
H27A H 0.5831 0.0887 -0.1140 0.074 Uiso 1 1 calc R . .
H27B H 0.6909 0.0756 -0.0771 0.074 Uiso 1 1 calc R . .
H27C H 0.6525 0.1534 -0.0919 0.074 Uiso 1 1 calc R . .
C31 C 0.7801(3) 0.2128(2) 0.5574(3) 0.0233(9) Uani 1 1 d . . .
C32 C 0.7870(3) 0.2799(2) 0.5916(3) 0.0254(9) Uani 1 1 d . . .
H32A H 0.7304 0.3049 0.6004 0.031 Uiso 1 1 calc R . .
C33 C 0.8756(3) 0.3105(2) 0.6129(3) 0.0321(10) Uani 1 1 d . . .
H33A H 0.8782 0.3561 0.6360 0.039 Uiso 1 1 calc R . .
C34 C 0.9598(3) 0.2757(3) 0.6011(3) 0.0341(11) Uani 1 1 d . . .
C35 C 0.9528(3) 0.2092(3) 0.5667(3) 0.0386(12) Uani 1 1 d . . .
H35A H 1.0096 0.1844 0.5578 0.046 Uiso 1 1 calc R . .
C36 C 0.8643(3) 0.1780(2) 0.5448(3) 0.0308(10) Uani 1 1 d . . .
H36A H 0.8618 0.1326 0.5212 0.037 Uiso 1 1 calc R . .
C37 C 1.0551(4) 0.3099(3) 0.6228(4) 0.0489(14) Uani 1 1 d . . .
H37A H 1.0731 0.3372 0.5749 0.073 Uiso 1 1 calc R . .
H37B H 1.1034 0.2740 0.6365 0.073 Uiso 1 1 calc R . .
H37C H 1.0507 0.3408 0.6709 0.073 Uiso 1 1 calc R . .
C41 C 0.3578(3) 0.1673(2) 0.7493(2) 0.0217(8) Uani 1 1 d . . .
C42 C 0.3122(4) 0.2284(2) 0.7678(3) 0.0333(10) Uani 1 1 d . . .
H42A H 0.2986 0.2622 0.7253 0.040 Uiso 1 1 calc R . .
C43 C 0.2862(4) 0.2407(2) 0.8478(3) 0.0348(11) Uani 1 1 d . . .
H43A H 0.2560 0.2835 0.8595 0.042 Uiso 1 1 calc R . .
C44 C 0.3032(3) 0.1923(2) 0.9114(3) 0.0288(10) Uani 1 1 d . . .
C45 C 0.3507(4) 0.1316(3) 0.8922(3) 0.0345(11) Uani 1 1 d . . .
H45A H 0.3647 0.0976 0.9346 0.041 Uiso 1 1 calc R . .
C46 C 0.3780(4) 0.1197(2) 0.8122(3) 0.0337(11) Uani 1 1 d . . .
H46A H 0.4111 0.0781 0.8008 0.040 Uiso 1 1 calc R . .
C47 C 0.2743(4) 0.2057(3) 0.9986(3) 0.0380(12) Uani 1 1 d . . .
H47A H 0.3264 0.2295 1.0316 0.057 Uiso 1 1 calc R . .
H47B H 0.2606 0.1613 1.0253 0.057 Uiso 1 1 calc R . .
H47C H 0.2171 0.2351 0.9955 0.057 Uiso 1 1 calc R . .
C51 C 0.1254(3) 0.0610(2) 0.3696(3) 0.0245(9) Uani 1 1 d . . .
C52 C 0.0578(3) 0.1136(2) 0.3618(3) 0.0313(10) Uani 1 1 d . . .
H52A H 0.0756 0.1597 0.3780 0.038 Uiso 1 1 calc R . .
C53 C -0.0352(3) 0.1002(3) 0.3309(3) 0.0331(10) Uani 1 1 d . . .
H53A H -0.0800 0.1372 0.3258 0.040 Uiso 1 1 calc R . .
C54 C -0.0639(3) 0.0336(2) 0.3072(3) 0.0300(10) Uani 1 1 d . . .
C55 C 0.0026(3) -0.0193(3) 0.3175(3) 0.0352(11) Uani 1 1 d . . .
H55A H -0.0161 -0.0656 0.3034 0.042 Uiso 1 1 calc R . .
C56 C 0.0962(3) -0.0061(2) 0.3480(3) 0.0319(10) Uani 1 1 d . . .
H56A H 0.1407 -0.0435 0.3541 0.038 Uiso 1 1 calc R . .
C57 C -0.1646(3) 0.0198(3) 0.2707(3) 0.0405(12) Uani 1 1 d . . .
H57A H -0.1676 -0.0260 0.2437 0.061 Uiso 1 1 calc R . .
H57B H -0.1836 0.0559 0.2294 0.061 Uiso 1 1 calc R . .
H57C H -0.2080 0.0207 0.3155 0.061 Uiso 1 1 calc R . .
O1 O 0.4508(3) 0.00551(16) 0.5787(2) 0.0416(9) Uani 1 1 d . . .
O2 O 0.6035(2) 0.01942(17) 0.5090(2) 0.0412(9) Uani 1 1 d . . .
O61 O 0.1507(4) 0.0476(3) 0.9659(4) 0.0839(16) Uani 1 1 d . . .
O62 O 0.0401(5) -0.0294(2) 0.9277(3) 0.0845(17) Uani 1 1 d . . .
N60 N 0.0716(4) 0.0299(3) 0.9279(4) 0.0646(15) Uani 1 1 d . . .
C61 C 0.0152(5) 0.0854(3) 0.8839(4) 0.0564(16) Uani 1 1 d . . .
C62 C -0.0821(5) 0.0774(4) 0.8698(5) 0.0636(18) Uani 1 1 d . . .
H62A H -0.1137 0.0388 0.8923 0.076 Uiso 1 1 calc R . .
C63 C -0.1336(4) 0.1281(4) 0.8209(4) 0.0604(17) Uani 1 1 d . . .
H63A H -0.2006 0.1225 0.8098 0.072 Uiso 1 1 calc R . .
C64 C -0.0928(5) 0.1822(3) 0.7904(4) 0.0549(16) Uani 1 1 d . . .
H64A H -0.1291 0.2148 0.7566 0.066 Uiso 1 1 calc R . .
C65 C 0.0084(6) 0.1918(3) 0.8088(4) 0.070(2) Uani 1 1 d . . .
H65A H 0.0383 0.2312 0.7864 0.084 Uiso 1 1 calc R . .
C66 C 0.0635(4) 0.1453(3) 0.8582(4) 0.0543(15) Uani 1 1 d . . .
H66B H 0.1293 0.1531 0.8737 0.065 Uiso 1 1 calc R . .

loop_
_atom_site_aniso_label
_atom_site_aniso_U_11
_atom_site_aniso_U_22
_atom_site_aniso_U_33
_atom_site_aniso_U_23
_atom_site_aniso_U_13
_atom_site_aniso_U_12
Hf 0.01573(9) 0.01662(9) 0.01981(9) -0.00047(6) 0.00230(6) 0.00035(7)
N1 0.0170(17) 0.0254(18) 0.0225(17) -0.0016(13) 0.0030(14) 0.0001(14)
N2 0.0174(17) 0.0216(16) 0.0235(17) 0.0028(13) 0.0036(14) -0.0040(14)
N3 0.0222(18) 0.0197(16) 0.0227(16) -0.0029(13) 0.0052(15) -0.0014(14)
N4 0.0166(17) 0.0225(17) 0.0229(16) -0.0022(14) 0.0025(14) 0.0018(14)
C1 0.020(2) 0.0210(19) 0.027(2) -0.0004(17) -0.0008(17) 0.0002(17)
C2 0.027(2) 0.035(2) 0.026(2) -0.0024(18) -0.0030(18) 0.000(2)
C3 0.029(2) 0.035(2) 0.021(2) -0.0006(18) -0.0015(18) -0.002(2)
C4 0.025(2) 0.023(2) 0.0219(19) 0.0014(15) 0.0006(17) 0.0013(17)
C5 0.026(2) 0.022(2) 0.0214(19) 0.0003(16) 0.0048(17) 0.0031(17)
C6 0.018(2) 0.0200(19) 0.0231(19) 0.0036(15) 0.0021(16) -0.0016(16)
C7 0.025(2) 0.028(2) 0.024(2) 0.0037(17) 0.0078(18) 0.0008(18)
C8 0.021(2) 0.024(2) 0.030(2) 0.0013(17) 0.0048(18) -0.0053(17)
C9 0.020(2) 0.0179(18) 0.0235(19) 0.0012(15) 0.0047(17) 0.0002(16)
C10 0.018(2) 0.0187(19) 0.027(2) -0.0028(16) 0.0022(17) 0.0015(16)
C11 0.020(2) 0.0196(19) 0.027(2) -0.0045(16) 0.0018(17) -0.0027(16)
C12 0.021(2) 0.029(2) 0.027(2) -0.0038(17) 0.0003(18) -0.0020(18)
C13 0.024(2) 0.028(2) 0.022(2) -0.0048(17) 0.0008(17) -0.0008(18)
C14 0.024(2) 0.0176(19) 0.024(2) -0.0035(15) 0.0047(17) -0.0034(17)
C15 0.022(2) 0.0164(18) 0.0226(19) -0.0022(15) 0.0023(17) 0.0004(16)
C16 0.017(2) 0.0195(19) 0.0243(19) -0.0012(15) 0.0062(16) 0.0025(16)
C17 0.021(2) 0.029(2) 0.026(2) 0.0001(17) 0.0062(17) 0.0001(18)
C18 0.015(2) 0.034(2) 0.030(2) -0.0005(18) 0.0021(17) 0.0033(18)
C19 0.019(2) 0.023(2) 0.028(2) -0.0007(16) 0.0022(17) 0.0021(17)
C20 0.018(2) 0.0209(19) 0.027(2) -0.0010(17) 0.0003(16) 0.0045(17)
C21 0.021(2) 0.027(2) 0.025(2) 0.0002(17) 0.0022(17) -0.0041(18)
C22 0.026(2) 0.025(2) 0.030(2) 0.0013(18) -0.0007(19) -0.0010(18)
C23 0.030(3) 0.036(2) 0.029(2) 0.0065(19) -0.004(2) -0.006(2)
C24 0.036(3) 0.044(3) 0.026(2) -0.001(2) 0.006(2) -0.006(2)
C25 0.032(3) 0.036(3) 0.038(3) -0.007(2) 0.009(2) -0.003(2)
C26 0.031(3) 0.031(2) 0.031(2) 0.0011(18) 0.005(2) 0.0009(19)
C27 0.053(4) 0.064(4) 0.033(3) 0.002(3) 0.012(3) -0.002(3)
C31 0.019(2) 0.025(2) 0.026(2) -0.0024(16) 0.0012(17) -0.0018(17)
C32 0.021(2) 0.023(2) 0.033(2) -0.0054(18) 0.0068(18) 0.0008(17)
C33 0.025(2) 0.031(2) 0.040(3) -0.009(2) 0.006(2) -0.003(2)
C34 0.019(2) 0.045(3) 0.038(2) -0.011(2) 0.0023(19) -0.007(2)
C35 0.021(2) 0.048(3) 0.047(3) -0.010(2) 0.006(2) 0.008(2)
C36 0.024(2) 0.030(2) 0.038(2) -0.0109(19) 0.001(2) 0.0042(19)
C37 0.024(3) 0.061(4) 0.063(4) -0.019(3) 0.008(3) -0.007(3)
C41 0.021(2) 0.0208(19) 0.0234(19) -0.0041(16) 0.0041(17) -0.0013(17)
C42 0.039(3) 0.026(2) 0.036(2) 0.003(2) 0.013(2) 0.006(2)
C43 0.040(3) 0.023(2) 0.044(3) -0.006(2) 0.018(2) -0.001(2)
C44 0.020(2) 0.035(2) 0.032(2) -0.0061(19) 0.0063(19) -0.0002(19)
C45 0.040(3) 0.035(3) 0.028(2) 0.0025(19) 0.004(2) 0.000(2)
C46 0.040(3) 0.027(2) 0.036(2) -0.0043(19) 0.011(2) 0.005(2)
C47 0.043(3) 0.044(3) 0.028(2) -0.009(2) 0.009(2) 0.003(2)
C51 0.019(2) 0.031(2) 0.024(2) -0.0015(17) 0.0023(17) -0.0003(17)
C52 0.026(2) 0.028(2) 0.040(3) 0.001(2) 0.002(2) 0.0008(19)
C53 0.024(2) 0.034(2) 0.041(3) 0.005(2) -0.001(2) 0.006(2)
C54 0.015(2) 0.039(3) 0.035(2) 0.007(2) -0.0001(18) -0.0019(19)
C55 0.023(2) 0.032(2) 0.050(3) -0.003(2) -0.003(2) -0.005(2)
C56 0.022(2) 0.029(2) 0.044(3) -0.001(2) 0.000(2) 0.0031(19)
C57 0.027(3) 0.040(3) 0.053(3) 0.009(2) -0.007(2) -0.002(2)
O1 0.064(3) 0.0257(17) 0.0375(18) 0.0042(14) 0.0213(17) 0.0148(17)
O2 0.0235(18) 0.0269(16) 0.072(2) 0.0091(17) -0.0060(17) -0.0010(14)
O61 0.051(3) 0.098(4) 0.100(4) 0.015(3) -0.009(3) 0.004(3)
O62 0.134(5) 0.036(2) 0.090(4) -0.003(2) 0.043(4) -0.003(3)
N60 0.059(4) 0.071(4) 0.066(4) 0.003(3) 0.016(3) 0.008(3)
C61 0.051(4) 0.062(4) 0.056(4) 0.012(3) 0.009(3) 0.006(3)
C62 0.044(4) 0.072(4) 0.075(5) 0.018(4) 0.011(3) -0.007(3)
C63 0.028(3) 0.093(5) 0.060(4) -0.009(4) 0.000(3) 0.005(3)
C64 0.060(4) 0.051(3) 0.055(4) 0.002(3) 0.011(3) 0.025(3)
C65 0.112(7) 0.035(3) 0.062(4) -0.006(3) 0.004(4) -0.017(4)
C66 0.033(3) 0.066(4) 0.062(4) 0.001(3) -0.008(3) -0.015(3)

loop_
_atom_type_symbol
_atom_type_description
_atom_type_scat_dispersion_real
_atom_type_scat_dispersion_imag
_atom_type_scat_source
C C 0.0033 0.0016 'International Tables Vol C Tables 4.2.6.8 and 6.1.1.4'
H H 0.0000 0.0000 'International Tables Vol C Tables 4.2.6.8 and 6.1.1.4'
N N 0.0061 0.0033 'International Tables Vol C Tables 4.2.6.8 and 6.1.1.4'
O O 0.0106 0.0060 'International Tables Vol C Tables 4.2.6.8 and 6.1.1.4'
Hf Hf -0.5830 6.1852 'International Tables Vol C Tables 4.2.6.8 and 6.1.1.4'

loop_
_geom_angle_atom_site_label_1
_geom_angle_atom_site_label_2
_geom_angle_atom_site_label_3
_geom_angle
_geom_angle_site_symmetry_1
_geom_angle_site_symmetry_3
_geom_angle_publ_flag
O2 Hf O1 44.15(14) . 3_656 ?
O2 Hf O1 71.53(14) . . ?
O1 Hf O1 87.82(13) 3_656 . ?
O2 Hf O2 87.98(13) . 3_656 ?
O1 Hf O2 71.35(14) 3_656 3_656 ?
O1 Hf O2 44.00(14) . 3_656 ?
O2 Hf N3 87.24(14) . . ?
O1 Hf N3 129.76(14) 3_656 . ?
O1 Hf N3 86.91(13) . . ?
O2 Hf N3 129.12(14) 3_656 . ?
O2 Hf N1 129.69(14) . . ?
O1 Hf N1 87.40(13) 3_656 . ?
O1 Hf N1 129.64(14) . . ?
O2 Hf N1 87.44(13) 3_656 . ?
N3 Hf N1 131.73(12) . . ?
O2 Hf N4 147.88(14) . . ?
O1 Hf N4 147.40(14) 3_656 . ?
O1 Hf N4 78.64(13) . . ?
O2 Hf N4 78.46(13) 3_656 . ?
N3 Hf N4 79.41(12) . . ?
N1 Hf N4 79.11(12) . . ?
O2 Hf N2 79.60(13) . . ?
O1 Hf N2 80.48(13) 3_656 . ?
O1 Hf N2 148.15(14) . . ?
O2 Hf N2 149.47(14) 3_656 . ?
N3 Hf N2 78.38(12) . . ?
N1 Hf N2 79.60(12) . . ?
N4 Hf N2 125.04(12) . . ?
O2 Hf Hf 44.14(9) . 3_656 ?
O1 Hf Hf 43.94(9) 3_656 3_656 ?
O1 Hf Hf 43.88(8) . 3_656 ?
O2 Hf Hf 43.84(9) 3_656 3_656 ?
N3 Hf Hf 113.97(9) . 3_656 ?
N1 Hf Hf 114.30(9) . 3_656 ?
N4 Hf Hf 116.59(9) . 3_656 ?
N2 Hf Hf 118.37(9) . 3_656 ?
C4 N1 C1 105.7(3) . . ?
C4 N1 Hf 125.9(3) . . ?
C1 N1 Hf 124.5(3) . . ?
C9 N2 C6 106.0(3) . . ?
C9 N2 Hf 125.7(3) . . ?
C6 N2 Hf 124.9(3) . . ?
C11 N3 C14 105.8(3) . . ?
C11 N3 Hf 124.1(3) . . ?
C14 N3 Hf 123.8(3) . . ?
C19 N4 C16 105.9(3) . . ?
C19 N4 Hf 123.8(3) . . ?
C16 N4 Hf 124.5(3) . . ?
N1 C1 C20 125.4(4) . . ?
N1 C1 C2 109.8(4) . . ?
C20 C1 C2 124.5(4) . . ?
C3 C2 C1 107.2(4) . . ?
C2 C3 C4 107.5(4) . . ?
N1 C4 C5 124.8(4) . . ?
N1 C4 C3 109.7(4) . . ?
C5 C4 C3 125.3(4) . . ?
C6 C5 C4 125.2(4) . . ?
C6 C5 C21 116.9(4) . . ?
C4 C5 C21 117.8(4) . . ?
N2 C6 C5 126.3(4) . . ?
N2 C6 C7 109.4(3) . . ?
C5 C6 C7 124.3(4) . . ?
C8 C7 C6 107.3(4) . . ?
C7 C8 C9 107.0(4) . . ?
N2 C9 C10 126.1(4) . . ?
N2 C9 C8 110.2(3) . . ?
C10 C9 C8 123.7(4) . . ?
C11 C10 C9 123.7(4) . . ?
C11 C10 C31 118.5(4) . . ?
C9 C10 C31 117.6(4) . . ?
N3 C11 C10 125.3(4) . . ?
N3 C11 C12 109.7(3) . . ?
C10 C11 C12 124.7(4) . . ?
C13 C12 C11 107.0(4) . . ?
C12 C13 C14 107.5(4) . . ?
N3 C14 C15 125.1(4) . . ?
N3 C14 C13 109.8(4) . . ?
C15 C14 C13 124.9(4) . . ?
C16 C15 C14 124.9(4) . . ?
C16 C15 C41 118.1(4) . . ?
C14 C15 C41 116.9(4) . . ?
N4 C16 C15 126.1(4) . . ?
N4 C16 C17 110.1(4) . . ?
C15 C16 C17 123.7(4) . . ?
C18 C17 C16 106.8(4) . . ?
C17 C18 C19 107.3(4) . . ?
N4 C19 C20 126.1(4) . . ?
N4 C19 C18 110.0(4) . . ?
C20 C19 C18 123.9(4) . . ?
C1 C20 C19 124.2(4) . . ?
C1 C20 C51 117.8(4) . . ?
C19 C20 C51 117.7(4) . . ?
C26 C21 C22 118.5(4) . . ?
C26 C21 C5 119.6(4) . . ?
C22 C21 C5 121.9(4) . . ?
C23 C22 C21 120.8(4) . . ?
C24 C23 C22 121.1(4) . . ?
C23 C24 C25 118.1(4) . . ?
C23 C24 C27 121.0(5) . . ?
C25 C24 C27 120.8(5) . . ?
C26 C25 C24 121.1(5) . . ?
C21 C26 C25 120.5(4) . . ?
C36 C31 C32 117.8(4) . . ?
C36 C31 C10 122.1(4) . . ?
C32 C31 C10 120.0(4) . . ?
C33 C32 C31 121.1(4) . . ?
C34 C33 C32 121.3(4) . . ?
C33 C34 C35 117.6(4) . . ?
C33 C34 C37 120.8(5) . . ?
C35 C34 C37 121.6(4) . . ?
C34 C35 C36 121.6(4) . . ?
C31 C36 C35 120.6(4) . . ?
C46 C41 C42 118.6(4) . . ?
C46 C41 C15 119.6(4) . . ?
C42 C41 C15 121.8(4) . . ?
C41 C42 C43 120.5(4) . . ?
C42 C43 C44 121.7(4) . . ?
C43 C44 C45 117.2(4) . . ?
C43 C44 C47 121.5(4) . . ?
C45 C44 C47 121.3(4) . . ?
C44 C45 C46 121.1(4) . . ?
C41 C46 C45 121.0(4) . . ?
C52 C51 C56 117.9(4) . . ?
C52 C51 C20 120.8(4) . . ?
C56 C51 C20 121.3(4) . . ?
C53 C52 C51 121.1(4) . . ?
C54 C53 C52 121.1(4) . . ?
C55 C54 C53 117.8(4) . . ?
C55 C54 C57 121.4(4) . . ?
C53 C54 C57 120.8(4) . . ?
C54 C55 C56 121.4(4) . . ?
C51 C56 C55 120.6(4) . . ?
O2 O1 Hf 67.87(17) 3_656 3_656 ?
O2 O1 Hf 68.25(17) 3_656 . ?
Hf O1 Hf 92.19(13) 3_656 . ?
O1 O2 Hf 67.98(17) 3_656 . ?
O1 O2 Hf 67.75(16) 3_656 3_656 ?
Hf O2 Hf 92.02(13) . 3_656 ?
O62 N60 O61 123.6(7) . . ?
O62 N60 C61 119.4(7) . . ?
O61 N60 C61 117.0(6) . . ?
C62 C61 C66 122.5(6) . . ?
C62 C61 N60 119.2(6) . . ?
C66 C61 N60 118.4(6) . . ?
C61 C62 C63 118.2(6) . . ?
C64 C63 C62 122.4(6) . . ?
C63 C64 C65 119.0(6) . . ?
C66 C65 C64 122.0(6) . . ?
C65 C66 C61 115.6(6) . . ?

loop_
_geom_bond_atom_site_label_1
_geom_bond_atom_site_label_2
_geom_bond_distance
_geom_bond_site_symmetry_2
_geom_bond_publ_flag
Hf O2 2.150(3) . ?
Hf O1 2.152(3) 3_656 ?
Hf O1 2.154(3) . ?
Hf O2 2.162(3) 3_656 ?
Hf N3 2.229(3) . ?
Hf N1 2.233(4) . ?
Hf N4 2.258(3) . ?
Hf N2 2.263(3) . ?
Hf Hf 3.1026(6) 3_656 ?
N1 C4 1.379(5) . ?
N1 C1 1.386(5) . ?
N2 C9 1.375(5) . ?
N2 C6 1.389(5) . ?
N3 C11 1.378(5) . ?
N3 C14 1.385(5) . ?
N4 C19 1.376(5) . ?
N4 C16 1.381(5) . ?
C1 C20 1.401(6) . ?
C1 C2 1.432(6) . ?
C2 C3 1.349(7) . ?
C3 C4 1.435(6) . ?
C4 C5 1.401(6) . ?
C5 C6 1.393(6) . ?
C5 C21 1.501(5) . ?
C6 C7 1.445(6) . ?
C7 C8 1.355(6) . ?
C8 C9 1.441(5) . ?
C9 C10 1.402(6) . ?
C10 C11 1.397(6) . ?
C10 C31 1.496(6) . ?
C11 C12 1.439(6) . ?
C12 C13 1.353(6) . ?
C13 C14 1.428(6) . ?
C14 C15 1.400(6) . ?
C15 C16 1.389(6) . ?
C15 C41 1.499(5) . ?
C16 C17 1.439(6) . ?
C17 C18 1.358(6) . ?
C18 C19 1.439(6) . ?
C19 C20 1.405(6) . ?
C20 C51 1.491(6) . ?
C21 C26 1.390(6) . ?
C21 C22 1.394(6) . ?
C22 C23 1.391(6) . ?
C23 C24 1.386(7) . ?
C24 C25 1.394(7) . ?
C24 C27 1.504(6) . ?
C25 C26 1.394(6) . ?
C31 C36 1.388(6) . ?
C31 C32 1.399(6) . ?
C32 C33 1.394(6) . ?
C33 C34 1.385(6) . ?
C34 C35 1.391(7) . ?
C34 C37 1.506(7) . ?
C35 C36 1.399(7) . ?
C41 C46 1.373(6) . ?
C41 C42 1.380(6) . ?
C42 C43 1.385(6) . ?
C43 C44 1.387(7) . ?
C44 C45 1.389(6) . ?
C44 C47 1.513(6) . ?
C45 C46 1.391(6) . ?
C51 C52 1.385(6) . ?
C51 C56 1.387(6) . ?
C52 C53 1.384(6) . ?
C53 C54 1.383(7) . ?
C54 C55 1.381(7) . ?
C54 C57 1.510(6) . ?
C55 C56 1.388(6) . ?
O1 O2 1.617(5) 3_656 ?
O1 Hf 2.152(3) 3_656 ?
O2 O1 1.617(5) 3_656 ?
O2 Hf 2.162(3) 3_656 ?
O61 N60 1.269(7) . ?
O62 N60 1.222(7) . ?
N60 C61 1.472(8) . ?
C61 C62 1.375(9) . ?
C61 C66 1.415(8) . ?
C62 C63 1.413(9) . ?
C63 C64 1.301(9) . ?
C64 C65 1.441(10) . ?
C65 C66 1.387(9) . ?
